data_7003676
loop_
_publ_author_name
'Obata, Makoto'
'Kitamura, Asuka'
'Mori, Akemi'
'Kameyama, Chiaki'
'Czaplewska, Justyna A.'
'Tanaka, Rika'
'Kinoshita, Isamu'
'Kusumoto, Toshiyuki'
'Hashimoto, Hideki'
'Harada, Masafumi'
'Mikata, Yuji'
'Funabiki, Takuzo'
'Yano, Shigenobu'

_publ_section_title
;
 Syntheses, structural characterization and photophysical properties of
 4-(2-pyridyl)-1,2,3-triazole rhenium(i) complexes
;
_journal_issue 25
_journal_name_full 'Dalton Transactions'
_journal_page_first 3292
_journal_page_last 3300
_journal_paper_doi 10.1039/b718538c
_journal_year 2008
_chemical_absolute_configuration syn
_chemical_formula_moiety 'C15 H20 N4 O6 '
_chemical_formula_sum 'C15 H20 N4 O6'
_chemical_formula_weight 352.35
_space_group_IT_number 4
_symmetry_cell_setting monoclinic
_symmetry_Int_Tables_number 4
_symmetry_space_group_name_Hall 'P 2yb'
_symmetry_space_group_name_H-M 'P 1 21 1'
_cell_angle_alpha 90.0000
_cell_angle_beta 100.247(4)
_cell_angle_gamma 90.0000
_cell_formula_units_Z 2
_cell_length_a 11.560(4)
_cell_length_b 5.4449(17)
_cell_length_c 13.267(5)
_cell_measurement_reflns_used 2604
_cell_measurement_temperature 173.1
_cell_measurement_theta_max 27.5
_cell_measurement_theta_min 3.1
_cell_volume 821.7(5)
_computing_cell_refinement CrystalClear
_computing_data_collection CrystalClear
_computing_data_reduction CrystalStructure
_computing_publication_material 'CrystalStructure 3.8'
_computing_structure_refinement CRYSTALS
_computing_structure_solution SIR92
_diffrn_detector_area_resol_mean 7.31
_diffrn_measured_fraction_theta_full 0.995
_diffrn_measured_fraction_theta_max 0.995
_diffrn_measurement_device_type 'Rigaku Mercury'
_diffrn_measurement_method \w
_diffrn_radiation_type 'Mo K\a'
_diffrn_radiation_wavelength 0.71070
_diffrn_reflns_av_R_equivalents 0.025
_diffrn_reflns_limit_h_max 15
_diffrn_reflns_limit_h_min -14
_diffrn_reflns_limit_k_max 7
_diffrn_reflns_limit_k_min -6
_diffrn_reflns_limit_l_max 15
_diffrn_reflns_limit_l_min -17
_diffrn_reflns_number 6404
_diffrn_reflns_theta_full 27.48
_diffrn_reflns_theta_max 27.48
_exptl_absorpt_coefficient_mu 0.111
_exptl_absorpt_correction_T_max 0.978
_exptl_absorpt_correction_T_min 0.962
_exptl_absorpt_correction_type numerical
_exptl_absorpt_process_details
;
Higashi, T. (1999). Program for Absorption Correction.
Rigaku Corporation, Tokyo, Japan.
;
_exptl_crystal_colour colorless
_exptl_crystal_density_diffrn 1.424
_exptl_crystal_density_method 'not measured'
_exptl_crystal_description chip
_exptl_crystal_F_000 372.00
_exptl_crystal_size_max 0.20
_exptl_crystal_size_mid 0.20
_exptl_crystal_size_min 0.20
_refine_diff_density_max 0.20
_refine_diff_density_min -0.21
_refine_ls_extinction_method none
_refine_ls_goodness_of_fit_ref 1.004
_refine_ls_hydrogen_treatment refall
_refine_ls_number_parameters 246
_refine_ls_number_reflns 2063
_refine_ls_R_factor_gt 0.0380
_refine_ls_shift/su_max 0.0000
_refine_ls_structure_factor_coef F
_refine_ls_weighting_details 'w = 1/[0.0007Fo^2^ + 1.0000\s(Fo^2^)]'
_refine_ls_weighting_scheme calc
_refine_ls_wR_factor_ref 0.0506
_reflns_number_gt 1765
_reflns_number_total 2063
_reflns_threshold_expression F^2^>2.0\s(F^2^)
_cod_data_source_file b718538c.txt
_cod_data_source_block '__Glcpyta'
_cod_original_cell_volume 821.8(5)
_cod_original_formula_sum 'C15 H20 N4 O6 '
_cod_database_code 7003676

loop_
_symmetry_equiv_pos_site_id
_symmetry_equiv_pos_as_xyz
1 +X,+Y,+Z
2 -X,1/2+Y,-Z

loop_
_atom_site_label
_atom_site_type_symbol
_atom_site_fract_x
_atom_site_fract_y
_atom_site_fract_z
_atom_site_U_iso_or_equiv
_atom_site_adp_type
_atom_site_occupancy
_atom_site_symmetry_multiplicity
_atom_site_calc_flag
_atom_site_refinement_flags
_atom_site_disorder_assembly
_atom_site_disorder_group
O(1) O 0.68086(15) 0.1966(3) 0.77151(12) 0.0254(4) Uani 1.00 1 d . . .
O(2) O 0.70998(14) 0.3230(3) 0.93799(13) 0.0244(4) Uani 1.00 1 d . . .
O(3) O 0.58564(16) -0.0968(3) 0.99244(13) 0.0292(4) Uani 1.00 1 d . . .
O(4) O 0.43118(14) -0.3030(4) 0.82722(13) 0.0304(4) Uani 1.00 1 d . . .
O(5) O 0.51994(16) -0.3248(4) 0.63957(13) 0.0329(5) Uani 1.00 1 d . . .
O(6) O 0.58550(18) 0.2561(4) 0.55643(14) 0.0391(5) Uani 1.00 1 d . . .
N(1) N 0.7693(2) -0.0662(5) 1.31464(17) 0.0356(6) Uani 1.00 1 d . . .
N(2) N 1.01400(18) 0.2114(5) 1.21483(17) 0.0344(6) Uani 1.00 1 d . . .
N(3) N 1.00667(18) 0.3872(5) 1.14529(17) 0.0328(6) Uani 1.00 1 d . . .
N(4) N 0.89105(18) 0.4373(4) 1.11579(16) 0.0282(5) Uani 1.00 1 d . . .
C(1) C 0.7485(3) -0.2479(6) 1.3770(2) 0.0438(9) Uani 1.00 1 d . . .
C(2) C 0.8311(3) -0.4124(7) 1.4232(2) 0.0507(9) Uani 1.00 1 d . . .
C(3) C 0.9450(3) -0.3922(7) 1.4044(2) 0.0504(10) Uani 1.00 1 d . . .
C(4) C 0.9700(2) -0.2049(6) 1.3409(2) 0.0398(8) Uani 1.00 1 d . . .
C(5) C 0.8808(2) -0.0473(6) 1.29752(19) 0.0297(6) Uani 1.00 1 d . . .
C(6) C 0.9032(2) 0.1497(5) 1.22816(19) 0.0276(6) Uani 1.00 1 d . . .
C(7) C 0.8251(2) 0.2943(5) 1.1649(2) 0.0297(6) Uani 1.00 1 d . . .
C(8) C 0.8514(2) 0.5978(5) 1.02827(19) 0.0287(6) Uani 1.00 1 d . . .
C(9) C 0.8182(2) 0.4470(6) 0.93152(19) 0.0282(6) Uani 1.00 1 d . . .
C(10) C 0.6894(2) 0.1173(5) 0.87531(18) 0.0215(5) Uani 1.00 1 d . . .
C(11) C 0.5750(2) -0.0007(5) 0.89142(18) 0.0221(5) Uani 1.00 1 d . . .
C(12) C 0.5438(2) -0.2106(5) 0.81558(18) 0.0228(6) Uani 1.00 1 d . . .
C(13) C 0.5448(2) -0.1218(5) 0.70761(18) 0.0240(6) Uani 1.00 1 d . . .
C(14) C 0.6642(2) -0.0070(5) 0.70241(18) 0.0253(6) Uani 1.00 1 d . . .
C(15) C 0.6765(2) 0.0893(6) 0.5984(2) 0.0340(7) Uani 1.00 1 d . . .
H(1) H 0.6730 -0.2856 1.3865 0.053 Uiso 1.00 1 c R . .
H(2) H 0.8207 -0.5600 1.4747 0.061 Uiso 1.00 1 c R . .
H(3) H 1.0144 -0.4891 1.4357 0.060 Uiso 1.00 1 c R . .
H(4) H 1.0493 -0.1891 1.3173 0.047 Uiso 1.00 1 c R . .
H(5) H 0.7417 0.3251 1.1548 0.036 Uiso 1.00 1 c R . .
H(6) H 0.7757 0.6843 1.0414 0.034 Uiso 1.00 1 c R . .
H(7) H 0.9227 0.6963 1.0204 0.034 Uiso 1.00 1 c R . .
H(8) H 0.8029 0.5635 0.8702 0.033 Uiso 1.00 1 c R . .
H(9) H 0.8749 0.3185 0.9282 0.033 Uiso 1.00 1 c R . .
H(10) H 0.7585 -0.0006 0.8907 0.026 Uiso 1.00 1 c R . .
H(11) H 0.5172 0.1258 0.8819 0.027 Uiso 1.00 1 c R . .
H(12) H 0.6078 -0.3341 0.8357 0.027 Uiso 1.00 1 c R . .
H(13) H 0.4829 -0.0051 0.6862 0.029 Uiso 1.00 1 c R . .
H(14) H 0.7269 -0.1402 0.7239 0.030 Uiso 1.00 1 c R . .
H(15) H 0.6714 -0.0570 0.5491 0.041 Uiso 1.00 1 c R . .
H(16) H 0.7634 0.1850 0.5971 0.041 Uiso 1.00 1 c R . .
H(17) H 0.5826 0.0556 1.0390 0.036 Uiso 1.00 1 c R . .
H(18) H 0.4006 -0.3805 0.7715 0.037 Uiso 1.00 1 c R . .
H(19) H 0.4770 -0.2987 0.5922 0.039 Uiso 1.00 1 c R . .
H(20) H 0.5831 0.3771 0.5963 0.046 Uiso 1.00 1 c R . .

loop_
_atom_site_aniso_label
_atom_site_aniso_U_11
_atom_site_aniso_U_22
_atom_site_aniso_U_33
_atom_site_aniso_U_12
_atom_site_aniso_U_13
_atom_site_aniso_U_23
O(1) 0.0315(8) 0.0261(9) 0.0191(8) -0.0016(8) 0.0055(6) 0.0016(8)
O(2) 0.0224(8) 0.0265(10) 0.0243(8) -0.0030(8) 0.0037(6) -0.0025(8)
O(3) 0.0395(9) 0.0297(11) 0.0194(8) -0.0038(9) 0.0084(7) 0.0002(8)
O(4) 0.0255(8) 0.0366(11) 0.0294(9) -0.0078(9) 0.0053(6) -0.0061(9)
O(5) 0.0436(10) 0.0304(11) 0.0217(8) 0.0023(10) -0.0027(7) -0.0043(8)
O(6) 0.0616(12) 0.0318(12) 0.0210(9) 0.0070(11) -0.0010(8) 0.0002(8)
N(1) 0.0408(12) 0.0403(15) 0.0265(11) -0.0081(12) 0.0079(9) -0.0033(12)
N(2) 0.0276(10) 0.0442(15) 0.0316(12) 0.0053(12) 0.0055(8) 0.0032(12)
N(3) 0.0227(10) 0.0436(16) 0.0315(11) 0.0011(11) 0.0034(8) 0.0034(12)
N(4) 0.0240(9) 0.0348(13) 0.0244(10) -0.0011(10) 0.0006(7) 0.0006(10)
C(1) 0.0571(18) 0.044(2) 0.0319(15) -0.0191(17) 0.0126(13) -0.0057(15)
C(2) 0.082(2) 0.0378(19) 0.0321(16) -0.0153(19) 0.0090(15) 0.0020(16)
C(3) 0.073(2) 0.039(2) 0.0369(16) 0.0035(19) 0.0026(15) 0.0049(16)
C(4) 0.0505(17) 0.0371(17) 0.0309(14) 0.0066(15) 0.0048(12) 0.0006(14)
C(5) 0.0352(13) 0.0325(15) 0.0211(11) -0.0029(13) 0.0036(9) -0.0027(11)
C(6) 0.0267(12) 0.0321(16) 0.0241(12) 0.0022(11) 0.0043(9) -0.0027(12)
C(7) 0.0222(11) 0.0380(16) 0.0286(12) -0.0018(12) 0.0034(9) 0.0025(13)
C(8) 0.0259(11) 0.0305(15) 0.0283(12) -0.0040(12) 0.0013(9) 0.0009(12)
C(9) 0.0226(11) 0.0322(15) 0.0285(12) -0.0025(12) 0.0009(9) 0.0021(12)
C(10) 0.0237(11) 0.0214(13) 0.0191(10) 0.0011(10) 0.0030(8) 0.0009(10)
C(11) 0.0237(10) 0.0212(13) 0.0220(11) 0.0023(10) 0.0054(8) 0.0014(10)
C(12) 0.0199(10) 0.0265(14) 0.0217(11) 0.0007(10) 0.0032(8) -0.0024(11)
C(13) 0.0273(11) 0.0222(14) 0.0215(11) 0.0040(11) 0.0019(9) -0.0010(11)
C(14) 0.0282(11) 0.0276(15) 0.0202(11) 0.0049(12) 0.0045(9) -0.0002(11)
C(15) 0.0428(15) 0.0384(17) 0.0217(12) 0.0032(14) 0.0083(10) 0.0020(13)

loop_
_atom_type_symbol
_atom_type_description
_atom_type_scat_dispersion_real
_atom_type_scat_dispersion_imag
_atom_type_scat_source
C C 0.003 0.002
;
International Tables for Crystallography
(1992, Vol. C, Tables 4.2.6.8 and 6.1.1.4)
;
H H 0.000 0.000
;
International Tables for Crystallography
(1992, Vol. C, Table 6.1.1.4)
;
N N 0.006 0.003
;
International Tables for Crystallography
(1992, Vol. C, Tables 4.2.6.8 and 6.1.1.4)
;
O O 0.011 0.006
;
International Tables for Crystallography
(1992, Vol. C, Tables 4.2.6.8 and 6.1.1.4)
;

loop_
_geom_angle_atom_site_label_1
_geom_angle_atom_site_label_2
_geom_angle_atom_site_label_3
_geom_angle
_geom_angle_publ_flag
_geom_angle_site_symmetry_1
_geom_angle_site_symmetry_2
_geom_angle_site_symmetry_3
C(10) O(1) C(14) 111.2(2) yes . . .
C(9) O(2) C(10) 113.64(19) yes . . .
C(1) N(1) C(5) 116.2(2) yes . . .
N(3) N(2) C(6) 108.9(2) yes . . .
N(2) N(3) N(4) 106.6(2) yes . . .
N(3) N(4) C(7) 111.2(2) yes . . .
N(3) N(4) C(8) 120.3(2) yes . . .
C(7) N(4) C(8) 127.6(2) yes . . .
N(1) C(1) C(2) 124.8(3) yes . . .
C(1) C(2) C(3) 118.4(3) yes . . .
C(2) C(3) C(4) 118.3(3) yes . . .
C(3) C(4) C(5) 119.2(3) yes . . .
N(1) C(5) C(4) 123.0(2) yes . . .
N(1) C(5) C(6) 116.2(2) yes . . .
C(4) C(5) C(6) 120.8(2) yes . . .
N(2) C(6) C(5) 122.4(2) yes . . .
N(2) C(6) C(7) 108.1(2) yes . . .
C(5) C(6) C(7) 129.5(2) yes . . .
N(4) C(7) C(6) 105.3(2) yes . . .
N(4) C(8) C(9) 110.2(2) yes . . .
O(2) C(9) C(8) 107.2(2) yes . . .
O(1) C(10) O(2) 107.9(2) yes . . .
O(1) C(10) C(11) 110.55(17) yes . . .
O(2) C(10) C(11) 108.5(2) yes . . .
O(3) C(11) C(10) 110.90(18) yes . . .
O(3) C(11) C(12) 108.5(2) yes . . .
C(10) C(11) C(12) 109.5(2) yes . . .
O(4) C(12) C(11) 107.8(2) yes . . .
O(4) C(12) C(13) 111.99(17) yes . . .
C(11) C(12) C(13) 110.2(2) yes . . .
O(5) C(13) C(12) 108.5(2) yes . . .
O(5) C(13) C(14) 111.8(2) yes . . .
C(12) C(13) C(14) 109.38(18) yes . . .
O(1) C(14) C(13) 107.9(2) yes . . .
O(1) C(14) C(15) 107.1(2) yes . . .
C(13) C(14) C(15) 114.62(19) yes . . .
O(6) C(15) C(14) 113.4(2) yes . . .
C(11) O(3) H(17) 105.1 no . . .
C(12) O(4) H(18) 108.6 no . . .
C(13) O(5) H(19) 114.7 no . . .
C(15) O(6) H(20) 110.8 no . . .
N(1) C(1) H(1) 121.7 no . . .
C(2) C(1) H(1) 113.1 no . . .
C(1) C(2) H(2) 128.6 no . . .
C(3) C(2) H(2) 113.0 no . . .
C(2) C(3) H(3) 127.4 no . . .
C(4) C(3) H(3) 114.1 no . . .
C(3) C(4) H(4) 122.9 no . . .
C(5) C(4) H(4) 117.5 no . . .
N(4) C(7) H(5) 118.2 no . . .
C(6) C(7) H(5) 136.1 no . . .
N(4) C(8) H(6) 107.0 no . . .
N(4) C(8) H(7) 104.8 no . . .
C(9) C(8) H(6) 107.2 no . . .
C(9) C(8) H(7) 106.9 no . . .
H(6) C(8) H(7) 120.6 no . . .
O(2) C(9) H(8) 108.0 no . . .
O(2) C(9) H(9) 105.5 no . . .
C(8) C(9) H(8) 108.6 no . . .
C(8) C(9) H(9) 111.1 no . . .
H(8) C(9) H(9) 115.9 no . . .
O(1) C(10) H(10) 107.5 no . . .
O(2) C(10) H(10) 110.1 no . . .
C(11) C(10) H(10) 112.2 no . . .
O(3) C(11) H(11) 109.3 no . . .
C(10) C(11) H(11) 106.4 no . . .
C(12) C(11) H(11) 112.2 no . . .
O(4) C(12) H(12) 112.3 no . . .
C(11) C(12) H(12) 104.5 no . . .
C(13) C(12) H(12) 109.8 no . . .
O(5) C(13) H(13) 105.7 no . . .
C(12) C(13) H(13) 111.1 no . . .
C(14) C(13) H(13) 110.3 no . . .
O(1) C(14) H(14) 111.1 no . . .
C(13) C(14) H(14) 107.3 no . . .
C(15) C(14) H(14) 108.9 no . . .
O(6) C(15) H(15) 106.9 no . . .
O(6) C(15) H(16) 107.2 no . . .
C(14) C(15) H(15) 108.0 no . . .
C(14) C(15) H(16) 113.7 no . . .
H(15) C(15) H(16) 107.3 no . . .

loop_
_geom_bond_atom_site_label_1
_geom_bond_atom_site_label_2
_geom_bond_distance
_geom_bond_publ_flag
_geom_bond_site_symmetry_1
_geom_bond_site_symmetry_2
O(1) C(10) 1.430(2) yes . .
O(1) C(14) 1.429(3) yes . .
O(2) C(9) 1.438(3) yes . .
O(2) C(10) 1.390(3) yes . .
O(3) C(11) 1.424(3) yes . .
O(4) C(12) 1.430(3) yes . .
O(5) C(13) 1.423(3) yes . .
O(6) C(15) 1.426(3) yes . .
N(1) C(1) 1.339(4) yes . .
N(1) C(5) 1.352(3) yes . .
N(2) N(3) 1.322(3) yes . .
N(2) C(6) 1.366(3) yes . .
N(3) N(4) 1.352(2) yes . .
N(4) C(7) 1.337(3) yes . .
N(4) C(8) 1.460(3) yes . .
C(1) C(2) 1.372(4) yes . .
C(2) C(3) 1.388(5) yes . .
C(3) C(4) 1.385(5) yes . .
C(4) C(5) 1.386(4) yes . .
C(5) C(6) 1.466(4) yes . .
C(6) C(7) 1.367(3) yes . .
C(8) C(9) 1.515(3) yes . .
C(10) C(11) 1.518(3) yes . .
C(11) C(12) 1.523(3) yes . .
C(12) C(13) 1.514(3) yes . .
C(13) C(14) 1.529(3) yes . .
C(14) C(15) 1.507(3) yes . .
O(3) H(17) 1.038 no . .
O(4) H(18) 0.870 no . .
O(5) H(19) 0.742 no . .
O(6) H(20) 0.848 no . .
C(1) H(1) 0.927 no . .
C(2) H(2) 1.076 no . .
C(3) H(3) 0.987 no . .
C(4) H(4) 1.024 no . .
C(7) H(5) 0.964 no . .
C(8) H(6) 1.035 no . .
C(8) H(7) 1.004 no . .
C(9) H(8) 1.022 no . .
C(9) H(9) 0.965 no . .
C(10) H(10) 1.017 no . .
C(11) H(11) 0.952 no . .
C(12) H(12) 1.000 no . .
C(13) H(13) 0.961 no . .
C(14) H(14) 1.029 no . .
C(15) H(15) 1.026 no . .
C(15) H(16) 1.134 no . .

loop_
_geom_contact_atom_site_label_1
_geom_contact_atom_site_label_2
_geom_contact_distance
_geom_contact_publ_flag
_geom_contact_site_symmetry_1
_geom_contact_site_symmetry_2
O(1) O(2) 2.281(2) ? . .
O(1) O(5) 3.487(2) ? . 1_565
O(1) O(6) 2.889(2) ? . .
O(1) C(9) 2.773(3) ? . .
O(1) C(11) 2.424(3) ? . .
O(1) C(12) 2.845(3) ? . .
O(1) C(13) 2.393(3) ? . .
O(1) C(15) 2.362(3) ? . .
O(2) O(1) 2.281(2) ? . .
O(2) O(3) 2.860(2) ? . .
O(2) O(3) 3.597(2) ? . 1_565
O(2) N(4) 2.929(2) ? . .
O(2) C(7) 3.072(2) ? . .
O(2) C(8) 2.377(3) ? . .
O(2) C(11) 2.362(3) ? . .
O(2) C(12) 3.415(3) ? . 1_565
O(2) C(14) 3.562(3) ? . .
O(3) O(2) 3.597(2) ? . 1_545
O(3) O(2) 2.860(2) ? . .
O(3) O(3) 3.393(2) ? . 2_647
O(3) O(3) 3.393(2) ? . 2_657
O(3) O(4) 2.804(2) ? . .
O(3) O(4) 2.913(2) ? . 2_657
O(3) C(8) 3.451(3) ? . 1_545
O(3) C(10) 2.424(3) ? . .
O(3) C(11) 3.418(3) ? . 2_647
O(3) C(12) 2.392(2) ? . .
O(4) O(3) 2.804(2) ? . .
O(4) O(3) 2.913(2) ? . 2_647
O(4) O(5) 2.859(2) ? . .
O(4) N(1) 3.068(2) ? . 2_647
O(4) C(7) 3.030(3) ? . 2_647
O(4) C(11) 2.386(3) ? . .
O(4) C(13) 2.441(3) ? . .
O(5) O(1) 3.487(2) ? . 1_545
O(5) O(4) 2.859(2) ? . .
O(5) O(6) 2.701(3) ? . 1_545
O(5) O(6) 3.477(3) ? . .
O(5) O(6) 2.704(2) ? . 2_646
O(5) C(12) 2.385(2) ? . .
O(5) C(14) 2.445(3) ? . .
O(5) C(15) 3.001(3) ? . .
O(5) C(15) 3.576(2) ? . 2_646
O(6) O(1) 2.889(2) ? . .
O(6) O(5) 3.477(3) ? . .
O(6) O(5) 2.701(3) ? . 1_565
O(6) O(5) 2.704(2) ? . 2_656
O(6) O(6) 3.537(2) ? . 2_646
O(6) O(6) 3.537(2) ? . 2_656
O(6) C(13) 2.969(3) ? . .
O(6) C(14) 2.450(3) ? . .
N(1) O(4) 3.068(2) ? . 2_657
N(1) C(2) 2.402(4) ? . .
N(1) C(3) 2.799(4) ? . .
N(1) C(4) 2.406(4) ? . .
N(1) C(6) 2.393(3) ? . .
N(1) C(7) 2.945(4) ? . .
N(2) N(4) 2.144(3) ? . .
N(2) C(3) 3.512(4) ? . 1_565
N(2) C(4) 2.915(4) ? . .
N(2) C(5) 2.482(3) ? . .
N(2) C(7) 2.212(3) ? . .
N(2) C(8) 3.526(3) ? . .
N(2) C(9) 3.308(3) ? . 2_747
N(3) C(4) 3.498(4) ? . 1_565
N(3) C(5) 3.583(3) ? . .
N(3) C(6) 2.186(3) ? . .
N(3) C(7) 2.219(3) ? . .
N(3) C(8) 2.440(3) ? . .
N(3) C(8) 3.438(3) ? . 2_747
N(3) C(9) 3.271(3) ? . .
N(3) C(9) 3.408(3) ? . 2_747
N(4) O(2) 2.929(2) ? . .
N(4) N(2) 2.144(3) ? . .
N(4) C(4) 3.546(3) ? . 1_565
N(4) C(5) 3.590(3) ? . .
N(4) C(6) 2.149(3) ? . .
N(4) C(9) 2.440(3) ? . .
C(1) C(3) 2.370(5) ? . .
C(1) C(4) 2.698(4) ? . .
C(1) C(5) 2.285(4) ? . .
C(2) N(1) 2.402(4) ? . .
C(2) C(4) 2.381(5) ? . .
C(2) C(5) 2.721(4) ? . .
C(3) N(1) 2.799(4) ? . .
C(3) N(2) 3.512(4) ? . 1_545
C(3) C(1) 2.370(5) ? . .
C(3) C(5) 2.390(4) ? . .
C(3) C(6) 3.394(4) ? . 1_545
C(4) N(1) 2.406(4) ? . .
C(4) N(2) 2.915(4) ? . .
C(4) N(3) 3.498(4) ? . 1_545
C(4) N(4) 3.546(3) ? . 1_545
C(4) C(1) 2.698(4) ? . .
C(4) C(2) 2.381(5) ? . .
C(4) C(6) 2.480(4) ? . .
C(5) N(2) 2.482(3) ? . .
C(5) N(3) 3.583(3) ? . .
C(5) N(4) 3.590(3) ? . .
C(5) C(1) 2.285(4) ? . .
C(5) C(2) 2.721(4) ? . .
C(5) C(3) 2.390(4) ? . .
C(5) C(7) 2.562(4) ? . .
C(6) N(1) 2.393(3) ? . .
C(6) N(3) 2.186(3) ? . .
C(6) N(4) 2.149(3) ? . .
C(6) C(3) 3.394(4) ? . 1_565
C(6) C(4) 2.480(4) ? . .
C(6) C(8) 3.575(3) ? . .
C(7) O(2) 3.072(2) ? . .
C(7) O(4) 3.030(3) ? . 2_657
C(7) N(1) 2.945(4) ? . .
C(7) N(2) 2.212(3) ? . .
C(7) N(3) 2.219(3) ? . .
C(7) C(5) 2.562(4) ? . .
C(7) C(8) 2.512(4) ? . .
C(7) C(9) 3.194(3) ? . .
C(8) O(2) 2.377(3) ? . .
C(8) O(3) 3.451(3) ? . 1_565
C(8) N(2) 3.526(3) ? . .
C(8) N(3) 2.440(3) ? . .
C(8) N(3) 3.438(3) ? . 2_757
C(8) C(6) 3.575(3) ? . .
C(8) C(7) 2.512(4) ? . .
C(9) O(1) 2.773(3) ? . .
C(9) N(2) 3.308(3) ? . 2_757
C(9) N(3) 3.271(3) ? . .
C(9) N(3) 3.408(3) ? . 2_757
C(9) N(4) 2.440(3) ? . .
C(9) C(7) 3.194(3) ? . .
C(9) C(10) 2.367(3) ? . .
C(10) O(3) 2.424(3) ? . .
C(10) C(9) 2.367(3) ? . .
C(10) C(12) 2.484(3) ? . .
C(10) C(13) 2.849(3) ? . .
C(10) C(14) 2.360(3) ? . .
C(11) O(1) 2.424(3) ? . .
C(11) O(2) 2.362(3) ? . .
C(11) O(3) 3.418(3) ? . 2_657
C(11) O(4) 2.386(3) ? . .
C(11) C(13) 2.490(3) ? . .
C(11) C(14) 2.876(3) ? . .
C(12) O(1) 2.845(3) ? . .
C(12) O(2) 3.415(3) ? . 1_545
C(12) O(3) 2.392(2) ? . .
C(12) O(5) 2.385(2) ? . .
C(12) C(10) 2.484(3) ? . .
C(12) C(14) 2.483(3) ? . .
C(13) O(1) 2.393(3) ? . .
C(13) O(4) 2.441(3) ? . .
C(13) O(6) 2.969(3) ? . .
C(13) C(10) 2.849(3) ? . .
C(13) C(11) 2.490(3) ? . .
C(13) C(15) 2.554(4) ? . .
C(14) O(2) 3.562(3) ? . .
C(14) O(5) 2.445(3) ? . .
C(14) O(6) 2.450(3) ? . .
C(14) C(10) 2.360(3) ? . .
C(14) C(11) 2.876(3) ? . .
C(14) C(12) 2.483(3) ? . .
C(15) O(1) 2.362(3) ? . .
C(15) O(5) 3.001(3) ? . .
C(15) O(5) 3.576(2) ? . 2_656
C(15) C(13) 2.554(4) ? . .
O(1) H(4) 3.580 ? . 2_757
O(1) H(8) 2.653 ? . .
O(1) H(9) 2.852 ? . .
O(1) H(10) 1.988 ? . .
O(1) H(11) 2.619 ? . .
O(1) H(12) 3.169 ? . .
O(1) H(12) 2.868 ? . 1_565
O(1) H(13) 2.608 ? . .
O(1) H(14) 2.040 ? . .
O(1) H(15) 3.242 ? . .
O(1) H(16) 2.656 ? . .
O(1) H(20) 2.591 ? . .
O(2) H(5) 2.834 ? . .
O(2) H(6) 2.441 ? . .
O(2) H(7) 3.228 ? . .
O(2) H(8) 2.005 ? . .
O(2) H(9) 1.934 ? . .
O(2) H(10) 1.984 ? . .
O(2) H(11) 2.466 ? . .
O(2) H(12) 2.480 ? . 1_565
O(2) H(17) 2.605 ? . .
O(3) H(5) 3.434 ? . .
O(3) H(6) 2.483 ? . 1_545
O(3) H(10) 2.655 ? . .
O(3) H(11) 1.957 ? . .
O(3) H(11) 2.679 ? . 2_647
O(3) H(12) 2.499 ? . .
O(3) H(17) 2.693 ? . 2_647
O(3) H(18) 3.323 ? . 2_657
O(4) H(5) 2.170 ? . 2_647
O(4) H(11) 3.307 ? . 1_545
O(4) H(11) 2.590 ? . .
O(4) H(12) 2.032 ? . .
O(4) H(13) 2.624 ? . .
O(4) H(17) 1.968 ? . 2_647
O(4) H(19) 3.254 ? . .
O(5) H(1) 3.334 ? . 2_647
O(5) H(12) 2.621 ? . .
O(5) H(13) 1.921 ? . .
O(5) H(14) 2.652 ? . .
O(5) H(15) 2.716 ? . .
O(5) H(15) 3.284 ? . 2_646
O(5) H(18) 2.433 ? . .
O(5) H(20) 1.910 ? . 1_545
O(5) H(20) 3.330 ? . 2_646
O(6) H(1) 3.218 ? . 2_657
O(6) H(2) 3.259 ? . 1_564
O(6) H(13) 2.669 ? . .
O(6) H(13) 3.431 ? . 2_656
O(6) H(14) 3.313 ? . .
O(6) H(15) 1.984 ? . .
O(6) H(15) 3.215 ? . 2_656
O(6) H(16) 2.068 ? . .
O(6) H(19) 3.337 ? . .
O(6) H(19) 2.808 ? . 1_565
O(6) H(19) 1.998 ? . 2_656
O(6) H(20) 3.280 ? . 2_646
N(1) H(1) 1.988 ? . .
N(1) H(2) 3.412 ? . .
N(1) H(2) 3.465 ? . 1_565
N(1) H(4) 3.300 ? . .
N(1) H(5) 2.983 ? . .
N(1) H(15) 3.495 ? . 1_556
N(1) H(18) 2.321 ? . 2_657
N(2) H(3) 3.353 ? . 1_565
N(2) H(4) 2.563 ? . .
N(2) H(4) 3.532 ? . 1_565
N(2) H(5) 3.168 ? . .
N(2) H(7) 3.331 ? . 2_747
N(2) H(8) 2.692 ? . 2_747
N(2) H(9) 3.270 ? . 2_747
N(2) H(10) 3.556 ? . 2_757
N(2) H(14) 3.069 ? . 2_757
N(3) H(4) 3.221 ? . 1_565
N(3) H(5) 3.106 ? . .
N(3) H(6) 3.215 ? . .
N(3) H(7) 2.439 ? . .
N(3) H(7) 2.687 ? . 2_747
N(3) H(8) 2.856 ? . 2_747
N(3) H(9) 3.032 ? . .
N(3) H(9) 3.590 ? . 2_747
N(3) H(9) 2.969 ? . 2_757
N(3) H(10) 2.904 ? . 2_757
N(3) H(14) 3.258 ? . 2_757
N(4) H(4) 3.591 ? . 1_565
N(4) H(5) 1.985 ? . .
N(4) H(6) 2.023 ? . .
N(4) H(7) 1.972 ? . .
N(4) H(7) 3.318 ? . 2_747
N(4) H(8) 3.308 ? . .
N(4) H(9) 2.546 ? . .
N(4) H(9) 3.540 ? . 2_757
C(1) H(2) 2.209 ? . .
C(1) H(3) 3.306 ? . .
C(1) H(13) 3.003 ? . 2_647
C(1) H(15) 2.795 ? . 1_556
C(1) H(18) 3.106 ? . 2_657
C(2) H(1) 1.933 ? . .
C(2) H(3) 2.137 ? . .
C(2) H(3) 3.290 ? . 2_758
C(2) H(4) 3.328 ? . .
C(2) H(15) 3.323 ? . 1_556
C(2) H(16) 3.375 ? . 1_546
C(3) H(1) 3.165 ? . .
C(3) H(2) 2.061 ? . .
C(3) H(2) 3.411 ? . 2_758
C(3) H(3) 3.031 ? . 2_758
C(3) H(4) 2.123 ? . .
C(3) H(16) 3.401 ? . 2_747
C(4) H(2) 3.310 ? . .
C(4) H(2) 3.219 ? . 2_758
C(4) H(3) 2.002 ? . .
C(4) H(3) 3.164 ? . 2_758
C(4) H(16) 3.104 ? . 2_747
C(5) H(1) 3.140 ? . .
C(5) H(3) 3.244 ? . .
C(5) H(3) 3.546 ? . 2_758
C(5) H(4) 2.068 ? . .
C(5) H(5) 3.033 ? . .
C(5) H(18) 3.345 ? . 2_657
C(6) H(3) 3.441 ? . 1_565
C(6) H(4) 2.635 ? . .
C(6) H(5) 2.167 ? . .
C(6) H(18) 3.517 ? . 2_657
C(7) H(6) 2.681 ? . .
C(7) H(7) 3.242 ? . .
C(7) H(9) 3.295 ? . .
C(7) H(17) 3.268 ? . .
C(7) H(18) 3.035 ? . 2_657
C(8) H(5) 2.718 ? . .
C(8) H(7) 3.552 ? . 2_747
C(8) H(8) 2.081 ? . .
C(8) H(9) 2.069 ? . .
C(8) H(9) 3.337 ? . 2_757
C(8) H(10) 2.927 ? . 1_565
C(8) H(12) 3.469 ? . 1_565
C(9) H(5) 3.306 ? . .
C(9) H(6) 2.072 ? . .
C(9) H(7) 2.046 ? . .
C(9) H(7) 3.249 ? . 2_747
C(9) H(10) 2.564 ? . .
C(9) H(10) 3.112 ? . 1_565
C(9) H(12) 2.803 ? . 1_565
C(9) H(14) 3.566 ? . 1_565
C(10) H(6) 3.260 ? . 1_545
C(10) H(8) 3.295 ? . 1_545
C(10) H(8) 2.768 ? . .
C(10) H(9) 2.400 ? . .
C(10) H(11) 2.008 ? . .
C(10) H(12) 2.651 ? . .
C(10) H(12) 3.148 ? . 1_565
C(10) H(13) 3.210 ? . .
C(10) H(14) 2.549 ? . .
C(10) H(17) 2.702 ? . .
C(11) H(6) 3.262 ? . 1_545
C(11) H(8) 3.594 ? . 1_545
C(11) H(10) 2.123 ? . .
C(11) H(12) 2.021 ? . .
C(11) H(13) 2.742 ? . .
C(11) H(14) 3.160 ? . .
C(11) H(17) 1.968 ? . .
C(11) H(17) 3.257 ? . 2_647
C(11) H(18) 3.120 ? . .
C(12) H(5) 3.399 ? . 2_647
C(12) H(8) 3.200 ? . 1_545
C(12) H(10) 2.753 ? . .
C(12) H(11) 2.079 ? . .
C(12) H(13) 2.065 ? . .
C(12) H(14) 2.649 ? . .
C(12) H(17) 3.258 ? . .
C(12) H(17) 2.913 ? . 2_647
C(12) H(18) 1.896 ? . .
C(12) H(19) 2.965 ? . .
C(13) H(1) 3.183 ? . 2_657
C(13) H(10) 3.210 ? . .
C(13) H(11) 2.744 ? . .
C(13) H(12) 2.077 ? . .
C(13) H(14) 2.081 ? . .
C(13) H(15) 2.790 ? . .
C(13) H(16) 3.556 ? . .
C(13) H(18) 2.446 ? . .
C(13) H(19) 1.860 ? . .
C(13) H(20) 3.171 ? . 1_545
C(13) H(20) 3.161 ? . .
C(14) H(8) 3.424 ? . 1_545
C(14) H(10) 2.542 ? . .
C(14) H(11) 3.244 ? . .
C(14) H(12) 2.671 ? . .
C(14) H(13) 2.069 ? . .
C(14) H(15) 2.068 ? . .
C(14) H(16) 2.220 ? . .
C(14) H(19) 2.867 ? . .
C(14) H(20) 2.601 ? . .
C(15) H(1) 3.468 ? . 1_554
C(15) H(2) 3.177 ? . 1_564
C(15) H(4) 3.391 ? . 2_757
C(15) H(13) 2.749 ? . .
C(15) H(14) 2.081 ? . .
C(15) H(19) 3.118 ? . .
C(15) H(19) 2.884 ? . 2_656
C(15) H(20) 1.900 ? . .
H(1) O(5) 3.334 ? . 2_657
H(1) O(6) 3.218 ? . 2_647
H(1) N(1) 1.988 ? . .
H(1) C(2) 1.933 ? . .
H(1) C(3) 3.165 ? . .
H(1) C(5) 3.140 ? . .
H(1) C(13) 3.183 ? . 2_647
H(1) C(15) 3.468 ? . 1_556
H(1) H(2) 2.409 ? . .
H(1) H(13) 2.233 ? . 2_647
H(1) H(15) 2.493 ? . 1_556
H(1) H(18) 3.058 ? . 2_657
H(1) H(19) 3.326 ? . 2_647
H(1) H(19) 3.207 ? . 2_657
H(1) H(20) 3.137 ? . 2_647
H(2) O(6) 3.259 ? . 1_546
H(2) N(1) 3.465 ? . 1_545
H(2) N(1) 3.412 ? . .
H(2) C(1) 2.209 ? . .
H(2) C(3) 2.061 ? . .
H(2) C(3) 3.411 ? . 2_748
H(2) C(4) 3.310 ? . .
H(2) C(4) 3.219 ? . 2_748
H(2) C(15) 3.177 ? . 1_546
H(2) H(1) 2.409 ? . .
H(2) H(3) 2.417 ? . .
H(2) H(3) 3.115 ? . 2_748
H(2) H(4) 2.982 ? . 2_748
H(2) H(15) 3.447 ? . 1_546
H(2) H(15) 3.473 ? . 1_556
H(2) H(16) 2.321 ? . 1_546
H(2) H(20) 3.441 ? . 1_546
H(3) N(2) 3.353 ? . 1_545
H(3) C(1) 3.306 ? . .
H(3) C(2) 2.137 ? . .
H(3) C(2) 3.290 ? . 2_748
H(3) C(3) 3.031 ? . 2_748
H(3) C(4) 2.002 ? . .
H(3) C(4) 3.164 ? . 2_748
H(3) C(5) 3.244 ? . .
H(3) C(5) 3.546 ? . 2_748
H(3) C(6) 3.441 ? . 1_545
H(3) H(2) 2.417 ? . .
H(3) H(2) 3.115 ? . 2_758
H(3) H(3) 3.261 ? . 2_748
H(3) H(3) 3.261 ? . 2_758
H(3) H(4) 2.350 ? . .
H(3) H(16) 2.844 ? . 2_747
H(4) O(1) 3.580 ? . 2_747
H(4) N(1) 3.300 ? . .
H(4) N(2) 3.532 ? . 1_545
H(4) N(2) 2.563 ? . .
H(4) N(3) 3.221 ? . 1_545
H(4) N(4) 3.591 ? . 1_545
H(4) C(2) 3.328 ? . .
H(4) C(3) 2.123 ? . .
H(4) C(5) 2.068 ? . .
H(4) C(6) 2.635 ? . .
H(4) C(15) 3.391 ? . 2_747
H(4) H(2) 2.982 ? . 2_758
H(4) H(3) 2.350 ? . .
H(4) H(8) 3.537 ? . 2_747
H(4) H(9) 3.521 ? . 2_747
H(4) H(16) 2.361 ? . 2_747
H(5) O(2) 2.834 ? . .
H(5) O(3) 3.434 ? . .
H(5) O(4) 2.170 ? . 2_657
H(5) N(1) 2.983 ? . .
H(5) N(2) 3.168 ? . .
H(5) N(3) 3.106 ? . .
H(5) N(4) 1.985 ? . .
H(5) C(5) 3.033 ? . .
H(5) C(6) 2.167 ? . .
H(5) C(8) 2.718 ? . .
H(5) C(9) 3.306 ? . .
H(5) C(12) 3.399 ? . 2_657
H(5) H(6) 2.540 ? . .
H(5) H(11) 3.370 ? . 2_657
H(5) H(17) 2.626 ? . .
H(5) H(18) 2.343 ? . 2_657
H(6) O(2) 2.441 ? . .
H(6) O(3) 2.483 ? . 1_565
H(6) N(3) 3.215 ? . .
H(6) N(4) 2.023 ? . .
H(6) C(7) 2.681 ? . .
H(6) C(9) 2.072 ? . .
H(6) C(10) 3.260 ? . 1_565
H(6) C(11) 3.262 ? . 1_565
H(6) H(5) 2.540 ? . .
H(6) H(7) 1.772 ? . .
H(6) H(8) 2.438 ? . .
H(6) H(9) 2.855 ? . .
H(6) H(10) 2.616 ? . 1_565
H(6) H(12) 3.056 ? . 1_565
H(6) H(17) 3.008 ? . 1_565
H(7) O(2) 3.228 ? . .
H(7) N(2) 3.331 ? . 2_757
H(7) N(3) 2.439 ? . .
H(7) N(3) 2.687 ? . 2_757
H(7) N(4) 1.972 ? . .
H(7) N(4) 3.318 ? . 2_757
H(7) C(7) 3.242 ? . .
H(7) C(8) 3.552 ? . 2_757
H(7) C(9) 2.046 ? . .
H(7) C(9) 3.249 ? . 2_757
H(7) H(6) 1.772 ? . .
H(7) H(7) 3.353 ? . 2_747
H(7) H(7) 3.353 ? . 2_757
H(7) H(8) 2.330 ? . .
H(7) H(9) 2.407 ? . .
H(7) H(9) 2.411 ? . 2_757
H(7) H(10) 2.851 ? . 1_565
H(8) O(1) 2.653 ? . .
H(8) O(2) 2.005 ? . .
H(8) N(2) 2.692 ? . 2_757
H(8) N(3) 2.856 ? . 2_757
H(8) N(4) 3.308 ? . .
H(8) C(8) 2.081 ? . .
H(8) C(10) 2.768 ? . .
H(8) C(10) 3.295 ? . 1_565
H(8) C(11) 3.594 ? . 1_565
H(8) C(12) 3.200 ? . 1_565
H(8) C(14) 3.424 ? . 1_565
H(8) H(4) 3.537 ? . 2_757
H(8) H(6) 2.438 ? . .
H(8) H(7) 2.330 ? . .
H(8) H(9) 1.684 ? . .
H(8) H(10) 3.133 ? . .
H(8) H(10) 2.454 ? . 1_565
H(8) H(12) 2.290 ? . 1_565
H(8) H(14) 2.556 ? . 1_565
H(9) O(1) 2.852 ? . .
H(9) O(2) 1.934 ? . .
H(9) N(2) 3.270 ? . 2_757
H(9) N(3) 3.032 ? . .
H(9) N(3) 2.969 ? . 2_747
H(9) N(3) 3.590 ? . 2_757
H(9) N(4) 2.546 ? . .
H(9) N(4) 3.540 ? . 2_747
H(9) C(7) 3.295 ? . .
H(9) C(8) 2.069 ? . .
H(9) C(8) 3.337 ? . 2_747
H(9) C(10) 2.400 ? . .
H(9) H(4) 3.521 ? . 2_757
H(9) H(6) 2.855 ? . .
H(9) H(7) 2.407 ? . .
H(9) H(7) 2.411 ? . 2_747
H(9) H(8) 1.684 ? . .
H(9) H(10) 2.200 ? . .
H(10) O(1) 1.988 ? . .
H(10) O(2) 1.984 ? . .
H(10) O(3) 2.655 ? . .
H(10) N(2) 3.556 ? . 2_747
H(10) N(3) 2.904 ? . 2_747
H(10) C(8) 2.927 ? . 1_545
H(10) C(9) 3.112 ? . 1_545
H(10) C(9) 2.564 ? . .
H(10) C(11) 2.123 ? . .
H(10) C(12) 2.753 ? . .
H(10) C(13) 3.210 ? . .
H(10) C(14) 2.542 ? . .
H(10) H(6) 2.616 ? . 1_545
H(10) H(7) 2.851 ? . 1_545
H(10) H(8) 2.454 ? . 1_545
H(10) H(8) 3.133 ? . .
H(10) H(9) 2.200 ? . .
H(10) H(11) 2.855 ? . .
H(10) H(12) 2.532 ? . .
H(10) H(14) 2.306 ? . .
H(10) H(17) 3.086 ? . .
H(11) O(1) 2.619 ? . .
H(11) O(2) 2.466 ? . .
H(11) O(3) 1.957 ? . .
H(11) O(3) 2.679 ? . 2_657
H(11) O(4) 2.590 ? . .
H(11) O(4) 3.307 ? . 1_565
H(11) C(10) 2.008 ? . .
H(11) C(12) 2.079 ? . .
H(11) C(13) 2.744 ? . .
H(11) C(14) 3.244 ? . .
H(11) H(5) 3.370 ? . 2_647
H(11) H(10) 2.855 ? . .
H(11) H(12) 2.823 ? . .
H(11) H(12) 3.217 ? . 1_565
H(11) H(13) 2.654 ? . .
H(11) H(17) 2.121 ? . .
H(11) H(17) 3.536 ? . 2_647
H(11) H(17) 2.888 ? . 2_657
H(11) H(18) 3.296 ? . .
H(11) H(18) 3.239 ? . 1_565
H(12) O(1) 2.868 ? . 1_545
H(12) O(1) 3.169 ? . .
H(12) O(2) 2.480 ? . 1_545
H(12) O(3) 2.499 ? . .
H(12) O(4) 2.032 ? . .
H(12) O(5) 2.621 ? . .
H(12) C(8) 3.469 ? . 1_545
H(12) C(9) 2.803 ? . 1_545
H(12) C(10) 3.148 ? . 1_545
H(12) C(10) 2.651 ? . .
H(12) C(11) 2.021 ? . .
H(12) C(13) 2.077 ? . .
H(12) C(14) 2.671 ? . .
H(12) H(6) 3.056 ? . 1_545
H(12) H(8) 2.290 ? . 1_545
H(12) H(10) 2.532 ? . .
H(12) H(11) 3.217 ? . 1_545
H(12) H(11) 2.823 ? . .
H(12) H(13) 2.865 ? . .
H(12) H(14) 2.437 ? . .
H(12) H(17) 3.483 ? . .
H(12) H(17) 3.045 ? . 2_647
H(12) H(18) 2.408 ? . .
H(12) H(19) 3.320 ? . .
H(12) H(20) 3.511 ? . 1_545
H(13) O(1) 2.608 ? . .
H(13) O(4) 2.624 ? . .
H(13) O(5) 1.921 ? . .
H(13) O(6) 2.669 ? . .
H(13) O(6) 3.431 ? . 2_646
H(13) C(1) 3.003 ? . 2_657
H(13) C(10) 3.210 ? . .
H(13) C(11) 2.742 ? . .
H(13) C(12) 2.065 ? . .
H(13) C(14) 2.069 ? . .
H(13) C(15) 2.749 ? . .
H(13) H(1) 2.233 ? . 2_657
H(13) H(11) 2.654 ? . .
H(13) H(12) 2.865 ? . .
H(13) H(14) 2.872 ? . .
H(13) H(15) 3.090 ? . .
H(13) H(18) 2.597 ? . .
H(13) H(19) 2.021 ? . .
H(13) H(20) 2.755 ? . .
H(14) O(1) 2.040 ? . .
H(14) O(5) 2.652 ? . .
H(14) O(6) 3.313 ? . .
H(14) N(2) 3.069 ? . 2_747
H(14) N(3) 3.258 ? . 2_747
H(14) C(9) 3.566 ? . 1_545
H(14) C(10) 2.549 ? . .
H(14) C(11) 3.160 ? . .
H(14) C(12) 2.649 ? . .
H(14) C(13) 2.081 ? . .
H(14) C(15) 2.081 ? . .
H(14) H(8) 2.556 ? . 1_545
H(14) H(10) 2.306 ? . .
H(14) H(12) 2.437 ? . .
H(14) H(13) 2.872 ? . .
H(14) H(15) 2.338 ? . .
H(14) H(16) 2.529 ? . .
H(14) H(19) 3.217 ? . .
H(14) H(20) 3.397 ? . 1_545
H(14) H(20) 3.544 ? . .
H(15) O(1) 3.242 ? . .
H(15) O(5) 2.716 ? . .
H(15) O(5) 3.284 ? . 2_656
H(15) O(6) 1.984 ? . .
H(15) O(6) 3.215 ? . 2_646
H(15) N(1) 3.495 ? . 1_554
H(15) C(1) 2.795 ? . 1_554
H(15) C(2) 3.323 ? . 1_554
H(15) C(13) 2.790 ? . .
H(15) C(14) 2.068 ? . .
H(15) H(1) 2.493 ? . 1_554
H(15) H(2) 3.473 ? . 1_554
H(15) H(2) 3.447 ? . 1_564
H(15) H(13) 3.090 ? . .
H(15) H(14) 2.338 ? . .
H(15) H(16) 1.741 ? . .
H(15) H(19) 2.751 ? . .
H(15) H(19) 2.700 ? . 2_656
H(15) H(20) 3.340 ? . 1_545
H(15) H(20) 2.692 ? . .
H(15) H(20) 3.238 ? . 2_646
H(16) O(1) 2.656 ? . .
H(16) O(6) 2.068 ? . .
H(16) C(2) 3.375 ? . 1_564
H(16) C(3) 3.401 ? . 2_757
H(16) C(4) 3.104 ? . 2_757
H(16) C(13) 3.556 ? . .
H(16) C(14) 2.220 ? . .
H(16) H(2) 2.321 ? . 1_564
H(16) H(3) 2.844 ? . 2_757
H(16) H(4) 2.361 ? . 2_757
H(16) H(14) 2.529 ? . .
H(16) H(15) 1.741 ? . .
H(16) H(19) 3.399 ? . 2_656
H(16) H(20) 2.330 ? . .
H(17) O(2) 2.605 ? . .
H(17) O(3) 2.693 ? . 2_657
H(17) O(4) 1.968 ? . 2_657
H(17) C(7) 3.268 ? . .
H(17) C(10) 2.702 ? . .
H(17) C(11) 1.968 ? . .
H(17) C(11) 3.257 ? . 2_657
H(17) C(12) 3.258 ? . .
H(17) C(12) 2.913 ? . 2_657
H(17) H(5) 2.626 ? . .
H(17) H(6) 3.008 ? . 1_545
H(17) H(10) 3.086 ? . .
H(17) H(11) 2.121 ? . .
H(17) H(11) 2.888 ? . 2_647
H(17) H(11) 3.536 ? . 2_657
H(17) H(12) 3.483 ? . .
H(17) H(12) 3.045 ? . 2_657
H(17) H(17) 3.380 ? . 2_647
H(17) H(17) 3.380 ? . 2_657
H(17) H(18) 2.512 ? . 2_657
H(18) O(3) 3.323 ? . 2_647
H(18) O(5) 2.433 ? . .
H(18) N(1) 2.321 ? . 2_647
H(18) C(1) 3.106 ? . 2_647
H(18) C(5) 3.345 ? . 2_647
H(18) C(6) 3.517 ? . 2_647
H(18) C(7) 3.035 ? . 2_647
H(18) C(11) 3.120 ? . .
H(18) C(12) 1.896 ? . .
H(18) C(13) 2.446 ? . .
H(18) H(1) 3.058 ? . 2_647
H(18) H(5) 2.343 ? . 2_647
H(18) H(11) 3.239 ? . 1_545
H(18) H(11) 3.296 ? . .
H(18) H(12) 2.408 ? . .
H(18) H(13) 2.597 ? . .
H(18) H(17) 2.512 ? . 2_647
H(18) H(19) 2.717 ? . .
H(19) O(4) 3.254 ? . .
H(19) O(6) 2.808 ? . 1_545
H(19) O(6) 3.337 ? . .
H(19) O(6) 1.998 ? . 2_646
H(19) C(12) 2.965 ? . .
H(19) C(13) 1.860 ? . .
H(19) C(14) 2.867 ? . .
H(19) C(15) 3.118 ? . .
H(19) C(15) 2.884 ? . 2_646
H(19) H(1) 3.207 ? . 2_647
H(19) H(1) 3.326 ? . 2_657
H(19) H(12) 3.320 ? . .
H(19) H(13) 2.021 ? . .
H(19) H(14) 3.217 ? . .
H(19) H(15) 2.751 ? . .
H(19) H(15) 2.700 ? . 2_646
H(19) H(16) 3.399 ? . 2_646
H(19) H(18) 2.717 ? . .
H(19) H(20) 2.145 ? . 1_545
H(19) H(20) 2.652 ? . 2_646
H(20) O(1) 2.591 ? . .
H(20) O(5) 1.910 ? . 1_565
H(20) O(5) 3.330 ? . 2_656
H(20) O(6) 3.280 ? . 2_656
H(20) C(13) 3.161 ? . .
H(20) C(13) 3.171 ? . 1_565
H(20) C(14) 2.601 ? . .
H(20) C(15) 1.900 ? . .
H(20) H(1) 3.137 ? . 2_657
H(20) H(2) 3.441 ? . 1_564
H(20) H(12) 3.511 ? . 1_565
H(20) H(13) 2.755 ? . .
H(20) H(14) 3.544 ? . .
H(20) H(14) 3.397 ? . 1_565
H(20) H(15) 2.692 ? . .
H(20) H(15) 3.340 ? . 1_565
H(20) H(15) 3.238 ? . 2_656
H(20) H(16) 2.330 ? . .
H(20) H(19) 2.145 ? . 1_565
H(20) H(19) 2.652 ? . 2_656

loop_
_geom_torsion_atom_site_label_1
_geom_torsion_atom_site_label_2
_geom_torsion_atom_site_label_3
_geom_torsion_atom_site_label_4
_geom_torsion
_geom_torsion_publ_flag
_geom_torsion_site_symmetry_1
_geom_torsion_site_symmetry_2
_geom_torsion_site_symmetry_3
_geom_torsion_site_symmetry_4
C(10) O(1) C(14) C(13) 65.3(2) ? . . . .
C(10) O(1) C(14) C(15) -170.81(19) ? . . . .
C(14) O(1) C(10) O(2) 177.69(17) ? . . . .
C(14) O(1) C(10) C(11) -63.7(2) ? . . . .
C(9) O(2) C(10) O(1) -61.8(2) ? . . . .
C(9) O(2) C(10) C(11) 178.32(19) ? . . . .
C(10) O(2) C(9) C(8) -158.8(2) ? . . . .
C(1) N(1) C(5) C(4) 0.1(3) ? . . . .
C(1) N(1) C(5) C(6) 179.2(2) ? . . . .
C(5) N(1) C(1) C(2) -0.2(4) ? . . . .
N(3) N(2) C(6) C(5) 177.5(2) ? . . . .
N(3) N(2) C(6) C(7) -0.4(3) ? . . . .
C(6) N(2) N(3) N(4) 0.6(3) ? . . . .
N(2) N(3) N(4) C(7) -0.6(3) ? . . . .
N(2) N(3) N(4) C(8) -170.7(2) ? . . . .
N(3) N(4) C(7) C(6) 0.3(3) ? . . . .
N(3) N(4) C(8) C(9) 93.5(2) ? . . . .
C(7) N(4) C(8) C(9) -74.9(3) ? . . . .
C(8) N(4) C(7) C(6) 169.6(2) ? . . . .
N(1) C(1) C(2) C(3) -0.3(5) ? . . . .
C(1) C(2) C(3) C(4) 0.8(4) ? . . . .
C(2) C(3) C(4) C(5) -0.9(4) ? . . . .
C(3) C(4) C(5) N(1) 0.4(4) ? . . . .
C(3) C(4) C(5) C(6) -178.6(2) ? . . . .
N(1) C(5) C(6) N(2) 170.9(2) ? . . . .
N(1) C(5) C(6) C(7) -11.6(4) ? . . . .
C(4) C(5) C(6) N(2) -10.0(4) ? . . . .
C(4) C(5) C(6) C(7) 167.5(3) ? . . . .
N(2) C(6) C(7) N(4) 0.1(2) ? . . . .
C(5) C(6) C(7) N(4) -177.7(2) ? . . . .
N(4) C(8) C(9) O(2) 72.0(2) ? . . . .
O(1) C(10) C(11) O(3) 175.6(2) ? . . . .
O(1) C(10) C(11) C(12) 55.9(2) ? . . . .
O(2) C(10) C(11) O(3) -66.2(2) ? . . . .
O(2) C(10) C(11) C(12) 174.11(18) ? . . . .
O(3) C(11) C(12) O(4) 63.7(2) ? . . . .
O(3) C(11) C(12) C(13) -173.84(19) ? . . . .
C(10) C(11) C(12) O(4) -175.13(19) ? . . . .
C(10) C(11) C(12) C(13) -52.7(2) ? . . . .
O(4) C(12) C(13) O(5) -62.3(2) ? . . . .
O(4) C(12) C(13) C(14) 175.5(2) ? . . . .
C(11) C(12) C(13) O(5) 177.69(19) ? . . . .
C(11) C(12) C(13) C(14) 55.5(2) ? . . . .
O(5) C(13) C(14) O(1) 179.06(18) ? . . . .
O(5) C(13) C(14) C(15) 59.9(3) ? . . . .
C(12) C(13) C(14) O(1) -60.8(2) ? . . . .
C(12) C(13) C(14) C(15) -179.96(19) ? . . . .
O(1) C(14) C(15) O(6) -66.2(2) ? . . . .
C(13) C(14) C(15) O(6) 53.5(3) ? . . . .

loop_
_cod_related_entry_id
_cod_related_entry_database
_cod_related_entry_code
1 ChemSpider 30652650
